data_4114424
loop_
_publ_author_name
'Brian H. White'
'Marc L. Snapper'

_publ_section_title
;
 Ring-Opening Metathesis/Oxy-Cope Rearrangement: A New Strategy for the
 Synthesis of Bicyclic Medium Ring-Containing Compounds
;
_journal_name_full 'Journal of the American Chemical Society'
_journal_page_first 14901
_journal_page_last 14904
_journal_paper_doi 10.1021/ja037656n
_journal_volume 125
_journal_year 2003
_chemical_formula_sum 'C11 H16 O3'
_chemical_formula_weight 196.24
_chemical_name_systematic
; 
 ? 
;
_space_group_IT_number 2
_symmetry_cell_setting triclinic
_symmetry_space_group_name_Hall '-P 1'
_symmetry_space_group_name_H-M 'P -1'
_atom_sites_solution_hydrogens geom
_atom_sites_solution_primary direct
_atom_sites_solution_secondary difmap
_audit_creation_method SHELXL-97
_cell_angle_alpha 89.900(7)
_cell_angle_beta 89.899(6)
_cell_angle_gamma 75.109(6)
_cell_formula_units_Z 4
_cell_length_a 5.2065(16)
_cell_length_b 8.686(3)
_cell_length_c 22.676(7)
_cell_measurement_reflns_used 1736
_cell_measurement_temperature 193(2)
_cell_measurement_theta_max 27.71
_cell_measurement_theta_min 2.59
_cell_volume 991.0(6)
_computing_cell_refinement 'Bruker SMART'
_computing_data_collection 'Bruker SMART'
_computing_data_reduction 'Bruker SAINT'
_computing_molecular_graphics 'Bruker SHELXTL'
_computing_publication_material 'Bruker SHELXTL'
_computing_structure_refinement 'SHELXL-97 (Sheldrick, 1997)'
_computing_structure_solution 'SHELXS-97 (Sheldrick, 1990)'
_diffrn_ambient_temperature 193(2)
_diffrn_measured_fraction_theta_full 0.977
_diffrn_measured_fraction_theta_max 0.977
_diffrn_measurement_device_type 'CCD area detector'
_diffrn_measurement_method 'phi and omega scans'
_diffrn_radiation_monochromator graphite
_diffrn_radiation_source 'fine-focus sealed tube'
_diffrn_radiation_type MoK\a
_diffrn_radiation_wavelength 0.71073
_diffrn_reflns_av_R_equivalents 0.0819
_diffrn_reflns_av_sigmaI/netI 0.0889
_diffrn_reflns_limit_h_max 6
_diffrn_reflns_limit_h_min -6
_diffrn_reflns_limit_k_max 11
_diffrn_reflns_limit_k_min -9
_diffrn_reflns_limit_l_max 30
_diffrn_reflns_limit_l_min -29
_diffrn_reflns_number 7233
_diffrn_reflns_theta_full 28.44
_diffrn_reflns_theta_max 28.44
_diffrn_reflns_theta_min 0.90
_exptl_absorpt_coefficient_mu 0.094
_exptl_absorpt_correction_type none
_exptl_crystal_colour colorless
_exptl_crystal_density_diffrn 1.315
_exptl_crystal_density_meas 0
_exptl_crystal_F_000 424
_exptl_crystal_size_max 0.55
_exptl_crystal_size_mid 0.10
_exptl_crystal_size_min 0.06
_refine_diff_density_max 0.484
_refine_diff_density_min -0.267
_refine_diff_density_rms 0.083
_refine_ls_extinction_method none
_refine_ls_goodness_of_fit_ref 1.003
_refine_ls_hydrogen_treatment mixed
_refine_ls_matrix_type full
_refine_ls_number_parameters 253
_refine_ls_number_reflns 4860
_refine_ls_number_restraints 0
_refine_ls_restrained_S_all 1.003
_refine_ls_R_factor_all 0.1090
_refine_ls_R_factor_gt 0.0673
_refine_ls_shift/su_max 0.000
_refine_ls_shift/su_mean 0.000
_refine_ls_structure_factor_coef Fsqd
_refine_ls_weighting_details 'calc w=1/[\s^2^(Fo^2^)+(0.0701P)^2^+0.0000P] where P=(Fo^2^+2Fc^2^)/3'
_refine_ls_weighting_scheme calc
_refine_ls_wR_factor_gt 0.1520
_refine_ls_wR_factor_ref 0.1683
_reflns_number_gt 2943
_reflns_number_total 4860
_reflns_threshold_expression >2sigma(I)
_cod_data_source_file ja037656nsi20030730_113030.cif
_cod_data_source_block bwXVIb
_cod_original_cell_volume 991.0(5)
_cod_database_code 4114424

loop_
_symmetry_equiv_pos_as_xyz
'x, y, z'
'-x, -y, -z'

loop_
_atom_site_label
_atom_site_type_symbol
_atom_site_fract_x
_atom_site_fract_y
_atom_site_fract_z
_atom_site_U_iso_or_equiv
_atom_site_adp_type
_atom_site_occupancy
_atom_site_symmetry_multiplicity
_atom_site_calc_flag
_atom_site_refinement_flags
O2 O 0.3868(3) 0.6129(2) 0.07681(8) 0.0404(4) Uani 1 1 d .
O1 O 0.8864(4) 0.19342(19) 0.11057(7) 0.0415(4) Uani 1 1 d .
O3 O 0.7996(3) 0.8356(2) 0.23382(7) 0.0429(4) Uani 1 1 d .
C9 C 0.6181(4) 0.6102(3) 0.07155(9) 0.0265(5) Uani 1 1 d .
C10 C 0.8362(4) 0.4606(2) 0.08265(9) 0.0262(5) Uani 1 1 d .
H10A H 0.9922 0.4645 0.0590 0.031 Uiso 1 1 calc R
C3 C 0.7903(4) 0.5688(3) 0.19340(9) 0.0284(5) Uani 1 1 d .
H3A H 0.6027 0.6068 0.1843 0.034 Uiso 1 1 calc R
H3B H 0.8055 0.5229 0.2327 0.034 Uiso 1 1 calc R
C2 C 0.9188(4) 0.4391(3) 0.14938(9) 0.0269(5) Uani 1 1 d .
H2A H 1.1118 0.4230 0.1517 0.032 Uiso 1 1 calc R
C6 C 0.5184(4) 0.9170(3) 0.14407(10) 0.0341(5) Uani 1 1 d .
H6A H 0.4311 1.0246 0.1565 0.041 Uiso 1 1 calc R
H6B H 0.4130 0.8472 0.1582 0.041 Uiso 1 1 calc R
C8 C 0.7037(4) 0.7565(3) 0.05363(10) 0.0310(5) Uani 1 1 d .
H8A H 0.7071 0.7617 0.0109 0.037 Uiso 1 1 calc R
H8B H 0.8835 0.7458 0.0675 0.037 Uiso 1 1 calc R
C4 C 0.9122(4) 0.7071(3) 0.19318(9) 0.0301(5) Uani 1 1 d .
H4A H 1.1068 0.6774 0.1916 0.036 Uiso 1 1 calc R
C7 C 0.5286(5) 0.9111(3) 0.07669(11) 0.0366(6) Uani 1 1 d .
H7A H 0.3500 0.9248 0.0616 0.044 Uiso 1 1 calc R
H7B H 0.5947 0.9989 0.0622 0.044 Uiso 1 1 calc R
C11 C 0.7570(5) 0.3077(3) 0.06852(11) 0.0349(5) Uani 1 1 d .
H11A H 0.5657 0.3248 0.0713 0.042 Uiso 1 1 calc R
H11B H 0.8128 0.2719 0.0289 0.042 Uiso 1 1 calc R
C5 C 0.7880(5) 0.8680(3) 0.17137(10) 0.0329(5) Uani 1 1 d .
H5A H 0.9130 0.9273 0.1573 0.040 Uiso 1 1 calc R
C1 C 0.8561(6) 0.2817(3) 0.16404(11) 0.0414(6) Uani 1 1 d .
H1A H 0.9774 0.2244 0.1938 0.050 Uiso 1 1 calc R
H1B H 0.6758 0.2999 0.1788 0.050 Uiso 1 1 calc R
O4 O 0.3867(4) -0.30650(19) 0.38923(8) 0.0425(4) Uani 1 1 d .
O5 O -0.1124(3) 0.1123(2) 0.42337(8) 0.0421(4) Uani 1 1 d .
O6 O 0.2999(3) 0.3357(2) 0.26613(7) 0.0432(5) Uani 1 1 d .
C14 C 0.2915(4) 0.0692(3) 0.30650(9) 0.0285(5) Uani 1 1 d .
H14A H 0.3071 0.0241 0.2671 0.034 Uiso 1 1 calc R
H14B H 0.1037 0.1070 0.3156 0.034 Uiso 1 1 calc R
C21 C 0.3365(4) -0.0395(2) 0.41708(9) 0.0265(5) Uani 1 1 d .
H21A H 0.4924 -0.0358 0.4407 0.032 Uiso 1 1 calc R
C20 C 0.1190(4) 0.1094(3) 0.42830(9) 0.0278(5) Uani 1 1 d .
C13 C 0.4198(4) -0.0614(3) 0.35038(9) 0.0272(5) Uani 1 1 d .
H13A H 0.6129 -0.0775 0.3480 0.033 Uiso 1 1 calc R
C15 C 0.4133(4) 0.2075(3) 0.30697(10) 0.0308(5) Uani 1 1 d .
H15A H 0.6079 0.1780 0.3085 0.037 Uiso 1 1 calc R
C19 C 0.2035(4) 0.2557(3) 0.44637(10) 0.0316(5) Uani 1 1 d .
H19A H 0.3841 0.2450 0.4328 0.038 Uiso 1 1 calc R
H19B H 0.2047 0.2608 0.4891 0.038 Uiso 1 1 calc R
C22 C 0.2581(5) -0.1935(3) 0.43111(11) 0.0360(6) Uani 1 1 d .
H22A H 0.3141 -0.2297 0.4707 0.043 Uiso 1 1 calc R
H22B H 0.0670 -0.1766 0.4284 0.043 Uiso 1 1 calc R
C17 C 0.0204(4) 0.4168(3) 0.35591(10) 0.0353(6) Uani 1 1 d .
H17A H -0.0854 0.3474 0.3419 0.042 Uiso 1 1 calc R
H17B H -0.0665 0.5245 0.3435 0.042 Uiso 1 1 calc R
C18 C 0.0297(5) 0.4105(3) 0.42297(11) 0.0379(6) Uani 1 1 d .
H18A H 0.0960 0.4980 0.4374 0.045 Uiso 1 1 calc R
H18B H -0.1493 0.4246 0.4381 0.045 Uiso 1 1 calc R
C16 C 0.2887(5) 0.3679(3) 0.32837(11) 0.0343(5) Uani 1 1 d .
H16A H 0.4136 0.4274 0.3421 0.041 Uiso 1 1 calc R
C12 C 0.3571(6) -0.2187(3) 0.33538(11) 0.0427(6) Uani 1 1 d .
H12A H 0.1770 -0.2004 0.3206 0.051 Uiso 1 1 calc R
H12B H 0.4792 -0.2759 0.3057 0.051 Uiso 1 1 calc R

loop_
_atom_site_aniso_label
_atom_site_aniso_U_11
_atom_site_aniso_U_22
_atom_site_aniso_U_33
_atom_site_aniso_U_23
_atom_site_aniso_U_13
_atom_site_aniso_U_12
O2 0.0236(9) 0.0446(10) 0.0526(11) 0.0077(9) -0.0044(7) -0.0083(7)
O1 0.0557(11) 0.0250(9) 0.0418(10) 0.0010(8) -0.0087(8) -0.0066(8)
O3 0.0495(11) 0.0382(10) 0.0354(9) -0.0066(8) -0.0050(8) -0.0013(8)
C9 0.0250(11) 0.0328(12) 0.0214(10) -0.0010(9) -0.0037(8) -0.0071(9)
C10 0.0236(11) 0.0272(12) 0.0264(11) 0.0009(9) 0.0012(8) -0.0042(9)
C3 0.0283(11) 0.0303(12) 0.0235(11) 0.0047(9) -0.0028(9) -0.0019(9)
C2 0.0232(11) 0.0276(12) 0.0270(11) 0.0018(9) -0.0030(8) -0.0010(9)
C6 0.0303(12) 0.0250(12) 0.0431(14) -0.0002(11) 0.0001(10) 0.0000(9)
C8 0.0300(12) 0.0338(13) 0.0288(12) 0.0067(10) -0.0037(9) -0.0074(10)
C4 0.0266(11) 0.0327(13) 0.0284(11) -0.0046(10) -0.0029(9) -0.0028(9)
C7 0.0357(13) 0.0291(13) 0.0433(14) 0.0049(11) -0.0019(11) -0.0054(10)
C11 0.0381(13) 0.0319(13) 0.0354(13) 0.0015(11) -0.0062(10) -0.0100(11)
C5 0.0312(12) 0.0292(13) 0.0379(13) -0.0001(10) -0.0001(10) -0.0070(10)
C1 0.0603(17) 0.0294(14) 0.0328(13) 0.0052(11) -0.0066(12) -0.0083(12)
O4 0.0552(11) 0.0268(9) 0.0433(10) 0.0012(8) 0.0055(8) -0.0065(8)
O5 0.0247(9) 0.0457(11) 0.0551(11) -0.0065(9) 0.0026(7) -0.0075(7)
O6 0.0496(11) 0.0370(10) 0.0380(10) 0.0087(8) 0.0014(8) -0.0022(8)
C14 0.0276(11) 0.0302(12) 0.0239(11) -0.0037(9) 0.0026(9) -0.0006(9)
C21 0.0236(11) 0.0286(12) 0.0273(11) 0.0001(9) -0.0028(8) -0.0064(9)
C20 0.0254(11) 0.0344(13) 0.0228(11) 0.0001(9) 0.0031(8) -0.0061(9)
C13 0.0220(11) 0.0262(12) 0.0302(11) 0.0005(9) 0.0028(8) -0.0004(9)
C15 0.0272(11) 0.0327(13) 0.0306(12) 0.0062(10) 0.0020(9) -0.0043(9)
C19 0.0318(12) 0.0323(13) 0.0296(12) -0.0045(10) 0.0026(9) -0.0064(10)
C22 0.0402(14) 0.0307(13) 0.0358(13) 0.0001(11) 0.0031(10) -0.0070(11)
C17 0.0313(12) 0.0270(13) 0.0431(14) 0.0004(11) -0.0026(10) 0.0005(10)
C18 0.0399(14) 0.0272(13) 0.0445(15) -0.0057(11) -0.0014(11) -0.0048(10)
C16 0.0318(12) 0.0288(13) 0.0411(13) 0.0010(11) -0.0008(10) -0.0058(10)
C12 0.0615(17) 0.0323(14) 0.0341(13) -0.0043(11) 0.0040(12) -0.0117(12)

loop_
_atom_type_symbol
_atom_type_description
_atom_type_scat_dispersion_real
_atom_type_scat_dispersion_imag
_atom_type_scat_source
C C 0.0033 0.0016 'International Tables Vol C Tables 4.2.6.8 and 6.1.1.4'
H H 0.0000 0.0000 'International Tables Vol C Tables 4.2.6.8 and 6.1.1.4'
O O 0.0106 0.0060 'International Tables Vol C Tables 4.2.6.8 and 6.1.1.4'

loop_
_geom_angle_atom_site_label_1
_geom_angle_atom_site_label_2
_geom_angle_atom_site_label_3
_geom_angle
C11 O1 C1 103.29(17)
C5 O3 C4 60.93(14)
O2 C9 C8 121.4(2)
O2 C9 C10 121.85(19)
C8 C9 C10 116.76(18)
C9 C10 C11 113.72(18)
C9 C10 C2 112.63(18)
C11 C10 C2 103.16(16)
C4 C3 C2 113.35(17)
C1 C2 C3 111.55(18)
C1 C2 C10 101.54(17)
C3 C2 C10 119.23(18)
C5 C6 C7 112.57(19)
C9 C8 C7 114.57(18)
O3 C4 C5 59.24(14)
O3 C4 C3 116.51(18)
C5 C4 C3 126.29(19)
C8 C7 C6 112.60(19)
O1 C11 C10 106.36(17)
O3 C5 C4 59.83(14)
O3 C5 C6 116.94(19)
C4 C5 C6 124.3(2)
O1 C1 C2 106.26(18)
C22 O4 C12 103.78(18)
C16 O6 C15 60.75(15)
C15 C14 C13 113.31(18)
C20 C21 C22 113.95(18)
C20 C21 C13 112.95(17)
C22 C21 C13 102.70(17)
O5 C20 C19 121.1(2)
O5 C20 C21 122.0(2)
C19 C20 C21 116.95(18)
C12 C13 C14 111.46(19)
C12 C13 C21 102.08(17)
C14 C13 C21 118.83(18)
O6 C15 C16 59.17(15)
O6 C15 C14 115.94(19)
C16 C15 C14 126.39(19)
C20 C19 C18 114.64(19)
O4 C22 C21 106.57(17)
C16 C17 C18 112.9(2)
C19 C18 C17 112.9(2)
O6 C16 C15 60.09(14)
O6 C16 C17 117.0(2)
C15 C16 C17 124.5(2)
O4 C12 C13 105.57(19)

loop_
_geom_bond_atom_site_label_1
_geom_bond_atom_site_label_2
_geom_bond_distance
O2 C9 1.204(2)
O1 C11 1.415(3)
O1 C1 1.422(3)
O3 C5 1.442(3)
O3 C4 1.450(3)
C9 C8 1.506(3)
C9 C10 1.510(3)
C10 C11 1.524(3)
C10 C2 1.572(3)
C3 C4 1.496(3)
C3 C2 1.525(3)
C2 C1 1.522(3)
C6 C5 1.493(3)
C6 C7 1.529(3)
C8 C7 1.510(3)
C4 C5 1.466(3)
O4 C22 1.406(3)
O4 C12 1.426(3)
O5 C20 1.204(3)
O6 C16 1.438(3)
O6 C15 1.451(3)
C14 C15 1.496(3)
C14 C13 1.527(3)
C21 C20 1.506(3)
C21 C22 1.529(3)
C21 C13 1.571(3)
C20 C19 1.505(3)
C13 C12 1.523(3)
C15 C16 1.461(3)
C19 C18 1.511(3)
C17 C16 1.488(3)
C17 C18 1.522(3)

loop_
_geom_torsion_atom_site_label_1
_geom_torsion_atom_site_label_2
_geom_torsion_atom_site_label_3
_geom_torsion_atom_site_label_4
_geom_torsion
O2 C9 C10 C11 30.8(3)
C8 C9 C10 C11 -149.34(19)
O2 C9 C10 C2 -86.1(2)
C8 C9 C10 C2 93.8(2)
C4 C3 C2 C1 161.53(18)
C4 C3 C2 C10 -80.6(2)
C9 C10 C2 C1 119.42(19)
C11 C10 C2 C1 -3.6(2)
C9 C10 C2 C3 -3.5(3)
C11 C10 C2 C3 -126.5(2)
O2 C9 C8 C7 34.5(3)
C10 C9 C8 C7 -145.4(2)
C5 O3 C4 C3 -118.2(2)
C2 C3 C4 O3 179.79(18)
C2 C3 C4 C5 109.8(2)
C9 C8 C7 C6 60.4(3)
C5 C6 C7 C8 48.5(3)
C1 O1 C11 C10 41.6(2)
C9 C10 C11 O1 -144.91(18)
C2 C10 C11 O1 -22.6(2)
C4 O3 C5 C6 115.8(2)
C3 C4 C5 O3 102.0(2)
O3 C4 C5 C6 -103.8(2)
C3 C4 C5 C6 -1.8(4)
C7 C6 C5 O3 -166.76(18)
C7 C6 C5 C4 -96.4(3)
C11 O1 C1 C2 -44.5(2)
C3 C2 C1 O1 156.80(18)
C10 C2 C1 O1 28.7(2)
C22 C21 C20 O5 -30.5(3)
C13 C21 C20 O5 86.2(2)
C22 C21 C20 C19 149.2(2)
C13 C21 C20 C19 -94.0(2)
C15 C14 C13 C12 -161.53(19)
C15 C14 C13 C21 80.2(2)
C20 C21 C13 C12 -119.2(2)
C22 C21 C13 C12 4.0(2)
C20 C21 C13 C14 3.8(3)
C22 C21 C13 C14 127.0(2)
C16 O6 C15 C14 118.6(2)
C13 C14 C15 O6 179.95(18)
C13 C14 C15 C16 -110.5(3)
O5 C20 C19 C18 -35.4(3)
C21 C20 C19 C18 144.9(2)
C12 O4 C22 C21 -41.6(2)
C20 C21 C22 O4 144.86(19)
C13 C21 C22 O4 22.3(2)
C20 C19 C18 C17 -60.0(3)
C16 C17 C18 C19 -48.5(3)
C15 O6 C16 C17 -116.0(2)
C14 C15 C16 O6 -101.1(2)
O6 C15 C16 C17 104.0(3)
C14 C15 C16 C17 2.8(4)
C18 C17 C16 O6 166.57(19)
C18 C17 C16 C15 95.8(3)
C22 O4 C12 C13 44.4(2)
C14 C13 C12 O4 -156.59(18)
C21 C13 C12 O4 -28.7(2)
